data_2105643
loop_
_publ_author_name
'Almgren, Jenni'
'Streltsov, Victor A.'
'Sobolev, Alexander N.'
'Figgis, Brian N.'
'Albertsson, J\"orgen'

_publ_section_title
;
 Structure of and electron density in RbTiOAsO~4~ at 9.6K
;
_journal_issue 5
_journal_name_full 'Acta Crystallographica Section B'
_journal_page_first 712
_journal_page_last 720
_journal_paper_doi 10.1107/S010876819900395X
_journal_volume 55
_journal_year 1999
_chemical_formula_structural 'Rb Ti O As O4'
_chemical_formula_sum 'As O5 Rb Ti'
_chemical_formula_weight 288.27
_space_group_IT_number 33
_symmetry_cell_setting orthorhombic
_symmetry_space_group_name_Hall 'P 2c -2n'
_symmetry_space_group_name_H-M 'P n a 21'
_audit_creation_method from_xtal_archive_file_using_CIFIO
_cell_angle_alpha 90.000(3)
_cell_angle_beta 90.000(3)
_cell_angle_gamma 90.000(3)
_cell_formula_units_Z 8
_cell_length_a 13.2180(10)
_cell_length_b 6.6500(9)
_cell_length_c 10.7610(10)
_cell_measurement_reflns_used 20
_cell_measurement_temperature 9.6(3)
_cell_measurement_theta_max 21.21
_cell_measurement_theta_min 2.584
_cell_volume 945.89(17)
_computing_data_reduction xtal_DIFDAT_ADDREF_ABSORB_SORTRF
_computing_molecular_graphics xtal
_computing_publication_material xtal_CIFIO
_computing_structure_refinement xtal_CRYLSQ
_diffrn_ambient_temperature 9.6(3)
_diffrn_measurement_device_type 'Huber 512'
_diffrn_measurement_method 'profile data from \w/2\q'
_diffrn_radiation_type 'Mo K\a'
_diffrn_radiation_wavelength .71069
_diffrn_reflns_av_R_equivalents .022
_diffrn_reflns_av_sigmaI/netI .023
_diffrn_reflns_limit_h_max 28
_diffrn_reflns_limit_h_min -15
_diffrn_reflns_limit_k_max 14
_diffrn_reflns_limit_k_min -7
_diffrn_reflns_limit_l_max 22
_diffrn_reflns_limit_l_min -21
_diffrn_reflns_number 15878
_diffrn_reflns_theta_max 50.13
_diffrn_reflns_theta_min 3.08
_diffrn_standards_decay_% none
_diffrn_standards_interval_count 100
_diffrn_standards_number 3
_exptl_absorpt_coefficient_mu 18.90
_exptl_absorpt_correction_T_max .0660
_exptl_absorpt_correction_T_min .0078
_exptl_absorpt_correction_type analytical
_exptl_absorpt_process_details 'Alcock (1974)'
_exptl_crystal_colour Colourless
_exptl_crystal_density_diffrn 4.048
_exptl_crystal_description 'KTP morphology'
_exptl_crystal_size_max .58
_exptl_crystal_size_mid .54
_exptl_crystal_size_min .36
_refine_diff_density_max 1.53
_refine_diff_density_min -1.84
_refine_ls_abs_structure_details Flack_xabs_refined
_refine_ls_abs_structure_Flack .546(6)
_refine_ls_extinction_coef 738E1(9)
_refine_ls_extinction_method 'Zachariasen (1968)'
_refine_ls_goodness_of_fit_all 4.596
_refine_ls_goodness_of_fit_ref 4.56
_refine_ls_matrix_type full
_refine_ls_number_parameters 146
_refine_ls_number_reflns 5006
_refine_ls_R_factor_all .034
_refine_ls_R_factor_obs .032
_refine_ls_shift/su_max .0003849
_refine_ls_structure_factor_coef F
_refine_ls_weighting_details 'w = 1/\s^2^'
_refine_ls_weighting_scheme calc
_refine_ls_wR_factor_all .026
_refine_ls_wR_factor_obs .026
_reflns_number_observed 5020
_reflns_number_total 5090
_reflns_observed_criterion refl_observed_if_F___>_2_sigma(F___)
_cod_data_source_file os0025.cif
_cod_data_source_block LowT
_cod_depositor_comments
;
The following automatic conversions were performed:

'_exptl_absorpt_correction_type' value 'Analytical' changed to
'analytical' according to
/home/saulius/struct/CIF-dictionaries/cif_core.dic dictionary named
'cif_core.dic' version 2.4.2 from 2011-04-26.

Automatic conversion script
Id: cif_fix_values 1891 2012-01-12 08:04:46Z andrius 

The following automatic conversions were performed:

'_refine_ls_weighting_scheme' value '1/\s^2^' was changed to 'calc'.
New tag '_refine_ls_weighting_details' was created. The value of the
new tag was set to 'w = 1/\s^2^'.

Automatic conversion script
Id: cif_fix_values 3143 2015-03-26 13:38:13Z robertas 
;
_cod_original_formula_sum 'Rb Ti O As O4'
_cod_database_code 2105643

loop_
_symmetry_equiv_pos_as_xyz
+x,+y,+z
-x,-y,1/2+z
1/2-x,1/2+y,1/2+z
1/2+x,1/2-y,+z

loop_
_atom_site_aniso_label
_atom_site_aniso_U_11
_atom_site_aniso_U_22
_atom_site_aniso_U_33
_atom_site_aniso_U_12
_atom_site_aniso_U_13
_atom_site_aniso_U_23
Rb1 .00387(10) .00235(10) .00349(12) .00030(9) -.00057(10) -.00031(10)
Rb2 .00258(9) .00295(9) .00331(12) .00030(9) -.00013(10) -.00017(10)
Ti1 .00241(14) .00253(16) .0018(2) .00007(18) -.00010(16) -.00025(17)
Ti2 .00236(14) .00239(17) .0016(2) -.00005(16) -.00020(15) .00006(17)
As1 .00177(9) .00188(9) .00130(11) .00003(11) .00008(9) .00011(11)
As2 .00210(9) .00172(10) .00136(11) -.00005(11) .00000(11) .00018(10)
O1 .0047(8) .0048(9) .0033(10) -.0015(8) .0013(7) -.0012(8)
O2 .0046(9) .0051(9) .0024(10) .0009(8) .0016(7) .0009(7)
O3 .0025(7) .0044(8) .0052(10) -.0009(7) -.0006(7) .0010(8)
O4 .0032(8) .0047(8) .0045(11) .0011(7) -.0001(7) -.0007(8)
O11 .0044(9) .0048(9) .0040(11) .0004(8) -.0008(7) -.0007(8)
O12 .0035(8) .0046(9) .0041(11) .0001(8) -.0002(7) -.0012(8)
O5 .0053(8) .0028(8) .0037(10) -.0012(8) -.0002(7) -.0002(7)
O6 .0057(8) .0034(8) .0052(10) .0014(8) .0013(8) -.0002(7)
O7 .0043(9) .0048(9) .0030(11) .0000(8) .0012(7) .0010(8)
O8 .0051(9) .0050(9) .0025(10) -.0009(8) -.0014(7) .0013(7)

loop_
_atom_site_label
_atom_site_fract_x
_atom_site_fract_y
_atom_site_fract_z
_atom_site_U_iso_or_equiv
_atom_site_thermal_displace_type
_atom_site_calc_flag
_atom_site_occupancy
_atom_site_type_symbol
Rb1 .38187(2) .78084(4) .68708(6) .00324(11) Uani d 1 Rb
Rb2 .10896(2) .69237(4) .93924(6) .00295(10) Uani d 1 Rb
Ti1 .37402(4) .50487(9) 1.00918(8) .00226(17) Uani d 1 Ti
Ti2 .24844(4) .27027(8) .75921(8) .00213(17) Uani d 1 Ti
As1 .49955(3) .32869(4) .75244(6) .00165(10) Uani d 1 As
As2 .18019(2) .50527(6) .49791(6) .00173(10) Uani d 1 As
O1 .4880(2) .4908(4) .8669(2) .0043(9) Uani d 1 O
O2 .5100(2) .4617(4) .6181(2) .0040(9) Uani d 1 O
O3 .39501(18) .1874(4) .7305(2) .0040(8) Uani d 1 O
O4 .59976(18) .1752(4) .7710(2) .0042(9) Uani d 1 O
O11 .2820(2) .4527(4) .8681(2) .0044(9) Uani d 1 O
O12 .2176(2) .0556(4) .6185(2) .0041(9) Uani d 1 O
O5 .1098(2) .3029(4) .4616(2) .0039(9) Uani d 1 O
O6 .1068(2) .7045(4) .5278(2) .0047(9) Uani d 1 O
O7 .2588(2) .5443(4) .3744(2) .0040(9) Uani d 1 O
O8 .2582(2) .4585(4) .6171(8) .0042(9) Uani d 1 O

loop_
_atom_type_symbol
_atom_type_description
_atom_type_scat_dispersion_real
_atom_type_scat_dispersion_imag
_atom_type_scat_source
Rb Rb -1.044 2.973 Int_Tables_Vol_IV_Tables_2.2B_and_2.3.1
Ti Ti .248 .446 Int_Tables_Vol_IV_Tables_2.2B_and_2.3.1
As As -.03 2.007 Int_Tables_Vol_IV_Tables_2.2B_and_2.3.1
O O .008 .006 Int_Tables_Vol_IV_Tables_2.2B_and_2.3.1

loop_
_geom_angle_atom_site_label_1
_geom_angle_atom_site_label_2
_geom_angle_atom_site_label_3
_geom_angle_site_symmetry_1
_geom_angle_site_symmetry_2
_geom_angle_site_symmetry_3
_geom_angle
_geom_angle_publ_flag
Rb2 Rb1 As1 . . . 97.056(15) no
Rb2 Rb1 O1 . . . 84.57(5) no
Rb2 Rb1 O2 . . . 122.45(6) no
Rb2 Rb1 O3 . . 1_565 94.35(5) no
Rb2 Rb1 O11 . . . 39.13(5) no
Rb2 Rb1 O12 . . 1_565 69.13(5) no
Rb2 Rb1 O5 . . 3 56.00(5) no
Rb2 Rb1 O6 . . 4_565 170.93(5) no
Rb2 Rb1 O7 . . 3 41.20(5) no
Rb2 Rb1 O8 . . . 66.32(13) no
Rb2 Rb1 Rb2 . . 3_554 122.241(11) no
Rb2 Rb1 Rb2 . . 4_565 101.164(18) no
As1 Rb1 O1 . . . 28.38(5) no
As1 Rb1 O2 . . . 29.23(6) no
As1 Rb1 O3 . . 1_565 142.39(5) no
As1 Rb1 O11 . . . 58.02(5) no
As1 Rb1 O12 . . 1_565 157.85(5) no
As1 Rb1 O5 . . 3 79.83(5) no
As1 Rb1 O6 . . 4_565 74.73(4) no
As1 Rb1 O7 . . 3 126.81(5) no
As1 Rb1 O8 . . . 69.61(7) no
As1 Rb1 Rb2 . . 3_554 138.60(2) no
As1 Rb1 Rb2 . . 4_565 64.441(13) no
O1 Rb1 O2 . . . 54.40(7) no
O1 Rb1 O3 . . 1_565 118.79(8) no
O1 Rb1 O11 . . . 51.58(7) no
O1 Rb1 O12 . . 1_565 152.65(7) no
O1 Rb1 O5 . . 3 52.08(7) no
O1 Rb1 O6 . . 4_565 86.36(7) no
O1 Rb1 O7 . . 3 102.05(7) no
O1 Rb1 O8 . . . 87.45(12) no
O1 Rb1 Rb2 . . 3_554 150.99(5) no
O1 Rb1 Rb2 . . 4_565 42.86(5) no
O2 Rb1 O3 . . 1_565 138.44(7) no
O2 Rb1 O11 . . . 83.97(7) no
O2 Rb1 O12 . . 1_565 148.09(8) no
O2 Rb1 O5 . . 3 106.16(7) no
O2 Rb1 O6 . . 4_565 50.85(7) no
O2 Rb1 O7 . . 3 155.93(7) no
O2 Rb1 O8 . . . 72.73(8) no
O2 Rb1 Rb2 . . 3_554 109.67(6) no
O2 Rb1 Rb2 . . 4_565 76.35(5) no
O3 Rb1 O11 1_565 . . 126.27(7) no
O3 Rb1 O12 1_565 . 1_565 58.45(7) no
O3 Rb1 O5 1_565 . 3 77.25(7) no
O3 Rb1 O6 1_565 . 4_565 90.13(7) no
O3 Rb1 O7 1_565 . 3 53.22(7) no
O3 Rb1 O8 1_565 . . 146.69(8) no
O3 Rb1 Rb2 1_565 . 3_554 54.03(6) no
O3 Rb1 Rb2 1_565 . 4_565 78.23(5) no
O11 Rb1 O12 . . 1_565 105.77(7) no
O11 Rb1 O5 . . 3 56.17(7) no
O11 Rb1 O6 . . 4_565 132.73(7) no
O11 Rb1 O7 . . 3 75.83(7) no
O11 Rb1 O8 . . . 53.28(17) no
O11 Rb1 Rb2 . . 3_554 157.39(5) no
O11 Rb1 Rb2 . . 4_565 85.89(5) no
O12 Rb1 O5 1_565 . 3 104.35(7) no
O12 Rb1 O6 1_565 . 4_565 119.87(7) no
O12 Rb1 O7 1_565 . 3 52.95(7) no
O12 Rb1 O8 1_565 . . 88.68(9) no
O12 Rb1 Rb2 1_565 . 3_554 53.26(5) no
O12 Rb1 Rb2 1_565 . 4_565 133.63(5) no
O5 Rb1 O6 3 . 4_565 117.69(7) no
O5 Rb1 O7 3 . 3 51.40(7) no
O5 Rb1 O8 3 . . 109.14(17) no
O5 Rb1 Rb2 3 . 3_554 131.27(5) no
O5 Rb1 Rb2 3 . 4_565 45.71(5) no
O6 Rb1 O7 4_565 . 3 142.06(6) no
O6 Rb1 O8 4_565 . . 113.17(12) no
O6 Rb1 Rb2 4_565 . 3_554 66.68(4) no
O6 Rb1 Rb2 4_565 . 4_565 72.02(5) no
O7 Rb1 O8 3 . . 104.19(12) no
O7 Rb1 Rb2 3 . 3_554 93.72(5) no
O7 Rb1 Rb2 3 . 4_565 89.12(5) no
O8 Rb1 Rb2 . . 3_554 112.28(15) no
O8 Rb1 Rb2 . . 4_565 130.30(12) no
Rb2 Rb1 Rb2 3_554 . 4_565 114.353(12) no
Rb1 Rb2 As2 . . 3 53.530(14) no
Rb1 Rb2 O4 . . 4_455 77.34(5) no
Rb1 Rb2 O11 . . . 44.47(5) no
Rb1 Rb2 O7 . . 3 45.54(5) no
Rb1 Rb2 Rb1 . . 3_545 118.896(11) no
Rb1 Rb2 O3 . . 3 127.64(4) no
Rb1 Rb2 O12 . . 3 79.90(5) no
Rb1 Rb2 O2 . . 3 134.89(5) no
Rb1 Rb2 O8 . . 3 81.23(11) no
Rb1 Rb2 Rb1 . . 4_465 100.501(18) no
Rb1 Rb2 O1 . . 4_465 101.09(6) no
Rb1 Rb2 O5 . . 2_565 146.89(5) no
As2 Rb2 O4 3 . 4_455 127.61(5) no
As2 Rb2 O11 3 . . 75.41(6) no
As2 Rb2 O7 3 . 3 28.82(5) no
As2 Rb2 Rb1 3 . 3_545 105.768(18) no
As2 Rb2 O3 3 . 3 80.84(5) no
As2 Rb2 O12 3 . 3 58.92(5) no
As2 Rb2 O2 3 . 3 87.04(5) no
As2 Rb2 O8 3 . 3 28.28(12) no
As2 Rb2 Rb1 3 . 4_465 132.694(18) no
As2 Rb2 O1 3 . 4_465 93.31(6) no
As2 Rb2 O5 3 . 2_565 139.86(5) no
O4 Rb2 O11 4_455 . . 55.34(7) no
O4 Rb2 O7 4_455 . 3 120.72(7) no
O4 Rb2 Rb1 4_455 . 3_545 80.88(5) no
O4 Rb2 O3 4_455 . 3 125.84(7) no
O4 Rb2 O12 4_455 . 3 99.35(7) no
O4 Rb2 O2 4_455 . 3 145.34(7) no
O4 Rb2 O8 4_455 . 3 146.78(7) no
O4 Rb2 Rb1 4_455 . 4_465 66.87(5) no
O4 Rb2 O1 4_455 . 4_465 114.99(7) no
O4 Rb2 O5 4_455 . 2_565 91.04(7) no
O11 Rb2 O7 . . 3 84.70(7) no
O11 Rb2 Rb1 . . 3_545 76.42(5) no
O11 Rb2 O3 . . 3 105.80(7) no
O11 Rb2 O12 . . 3 54.82(7) no
O11 Rb2 O2 . . 3 153.49(7) no
O11 Rb2 O8 . . 3 91.71(8) no
O11 Rb2 Rb1 . . 4_465 115.66(6) no
O11 Rb2 O1 . . 4_465 143.63(8) no
O11 Rb2 O5 . . 2_565 144.71(7) no
O7 Rb2 Rb1 3 . 3_545 134.53(5) no
O7 Rb2 O3 3 . 3 104.49(7) no
O7 Rb2 O12 3 . 3 86.75(7) no
O7 Rb2 O2 3 . 3 89.38(7) no
O7 Rb2 O8 3 . 3 51.50(13) no
O7 Rb2 Rb1 3 . 4_465 103.98(5) no
O7 Rb2 O1 3 . 4_465 71.12(8) no
O7 Rb2 O5 3 . 2_565 126.22(7) no
Rb1 Rb2 O3 3_545 . 3 45.21(5) no
Rb1 Rb2 O12 3_545 . 3 48.63(5) no
Rb1 Rb2 O2 3_545 . 3 89.80(5) no
Rb1 Rb2 O8 3_545 . 3 87.73(11) no
Rb1 Rb2 Rb1 3_545 . 4_465 121.488(11) no
Rb1 Rb2 O1 3_545 . 4_465 139.68(6) no
Rb1 Rb2 O5 3_545 . 2_565 88.95(5) no
O3 Rb2 O12 3 . 3 52.64(7) no
O3 Rb2 O2 3 . 3 50.91(7) no
O3 Rb2 O8 3 . 3 53.59(13) no
O3 Rb2 Rb1 3 . 4_465 131.14(5) no
O3 Rb2 O1 3 . 4_465 106.30(7) no
O3 Rb2 O5 3 . 2_565 84.30(7) no
O12 Rb2 O2 3 . 3 99.13(7) no
O12 Rb2 O8 3 . 3 51.64(8) no
O12 Rb2 Rb1 3 . 4_465 165.49(5) no
O12 Rb2 O1 3 . 4_465 145.14(8) no
O12 Rb2 O5 3 . 2_565 132.98(7) no
O2 Rb2 O8 3 . 3 64.85(9) no
O2 Rb2 Rb1 3 . 4_465 90.84(5) no
O2 Rb2 O1 3 . 4_465 55.46(8) no
O2 Rb2 O5 3 . 2_565 55.26(7) no
O8 Rb2 Rb1 3 . 4_465 142.87(6) no
O8 Rb2 O1 3 . 4_465 93.77(8) no
O8 Rb2 O5 3 . 2_565 120.02(9) no
Rb1 Rb2 O1 4_465 . 4_465 49.27(6) no
Rb1 Rb2 O5 4_465 . 2_565 46.88(5) no
O1 Rb2 O5 4_465 . 2_565 55.76(7) no
O1 Ti1 O11 . . . 82.92(11) no
O1 Ti1 O5 . . 3 77.99(10) no
O1 Ti1 O2 . . 2_665 83.19(11) no
O1 Ti1 O6 . . 3_545 86.56(11) no
O1 Ti1 O12 . . 3 171.11(12) no
O11 Ti1 O5 . . 3 92.39(11) no
O11 Ti1 O2 . . 2_665 165.79(12) no
O11 Ti1 O6 . . 3_545 88.84(11) no
O11 Ti1 O12 . . 3 97.25(12) no
O5 Ti1 O2 3 . 2_665 87.60(11) no
O5 Ti1 O6 3 . 3_545 164.22(11) no
O5 Ti1 O12 3 . 3 93.12(12) no
O2 Ti1 O6 2_665 . 3_545 87.39(11) no
O2 Ti1 O12 2_665 . 3 96.93(13) no
O6 Ti1 O12 3_545 . 3 102.33(12) no
O3 Ti2 O12 1_565 1_565 1_565 83.82(10) no
O3 Ti2 O7 1_565 1_565 3 86.23(11) no
O3 Ti2 O4 1_565 1_565 4_465 172.59(11) no
O3 Ti2 O11 1_565 1_565 1_565 92.77(12) no
O3 Ti2 O8 1_565 1_565 1_565 89.56(11) no
O12 Ti2 O7 1_565 1_565 3 85.75(11) no
O12 Ti2 O4 1_565 1_565 4_465 88.78(10) no
O12 Ti2 O11 1_565 1_565 1_565 175.50(12) no
O12 Ti2 O8 1_565 1_565 1_565 83.50(18) no
O7 Ti2 O4 3 1_565 4_465 92.95(11) no
O7 Ti2 O11 3 1_565 1_565 96.97(12) no
O7 Ti2 O8 3 1_565 1_565 168.82(18) no
O4 Ti2 O11 4_465 1_565 1_565 94.64(12) no
O4 Ti2 O8 4_465 1_565 1_565 89.89(11) no
O11 Ti2 O8 1_565 1_565 1_565 93.57(18) no
Rb1 As1 O1 . . . 62.64(9) no
Rb1 As1 O2 . . . 53.94(9) no
Rb1 As1 O3 . . . 95.02(8) no
Rb1 As1 O4 . . . 154.83(9) no
O1 As1 O2 . . . 107.67(13) no
O1 As1 O3 . . . 113.21(13) no
O1 As1 O4 . . . 112.43(13) no
O2 As1 O3 . . . 103.72(13) no
O2 As1 O4 . . . 110.62(13) no
O3 As1 O4 . . . 108.85(12) no
Rb2 As2 O5 . 3 3 85.60(9) no
Rb2 As2 O7 . 3 3 58.04(9) no
Rb2 As2 O6 . 3 3 163.21(9) no
Rb2 As2 O8 . 3 3 62.77(18) no
O5 As2 O7 3 3 3 106.09(13) no
O5 As2 O6 3 3 3 110.98(12) no
O5 As2 O8 3 3 3 111.70(13) no
O7 As2 O6 3 3 3 112.46(13) no
O7 As2 O8 3 3 3 104.5(2) no
O6 As2 O8 3 3 3 110.87(19) no
Rb1 O1 Ti1 . . . 95.80(9) no
Rb1 O1 As1 . . . 88.98(11) no
Rb1 O1 Rb2 . . 4_565 87.88(7) no
Ti1 O1 As1 . . . 128.82(15) no
Ti1 O1 Rb2 . . 4_565 99.91(10) no
As1 O1 Rb2 . . 4_565 131.23(14) no
Rb1 O2 As1 . . . 96.83(11) no
Rb1 O2 Ti1 . . 2_664 123.21(12) no
Rb1 O2 Rb2 . . 3_544 107.32(8) no
As1 O2 Ti1 . . 2_664 129.53(15) no
As1 O2 Rb2 . . 3_544 100.86(11) no
Ti1 O2 Rb2 2_664 . 3_544 95.34(10) no
Rb1 O3 Ti2 . 1_565 1_565 103.40(9) no
Rb1 O3 As1 . 1_565 1_565 128.55(12) no
Rb1 O3 Rb2 . 1_565 3_554 80.76(7) no
Ti2 O3 As1 1_565 1_565 1_565 127.34(14) no
Ti2 O3 Rb2 1_565 1_565 3_554 97.63(9) no
As1 O3 Rb2 1_565 1_565 3_554 98.49(11) no
Rb2 O4 Ti2 . 4_455 . 98.27(9) no
Rb2 O4 As1 . 4_455 4_455 126.05(12) no
Ti2 O4 As1 . 4_455 4_455 130.89(14) no
Rb1 O11 Rb2 . . . 96.40(8) no
Rb1 O11 Ti1 . . . 95.37(10) no
Rb1 O11 Ti2 . . . 99.79(11) no
Rb2 O11 Ti1 . . . 100.75(10) no
Rb2 O11 Ti2 . . . 111.13(12) no
Ti1 O11 Ti2 . . . 142.63(16) no
Rb1 O12 Ti2 . 1_565 1_565 95.60(9) no
Rb1 O12 Rb2 . 1_565 3_554 78.11(6) no
Rb1 O12 Ti1 . 1_565 3_554 124.81(13) no
Ti2 O12 Rb2 1_565 1_565 3_554 95.95(9) no
Ti2 O12 Ti1 1_565 1_565 3_554 139.01(15) no
Rb2 O12 Ti1 3_554 1_565 3_554 98.69(11) no
Rb1 O5 Ti1 . 3 . 101.35(9) no
Rb1 O5 As2 . 3 3 104.55(11) no
Rb1 O5 Rb2 . 3 4_565 87.41(7) no
Ti1 O5 As2 . 3 3 130.94(14) no
Ti1 O5 Rb2 . 3 4_565 97.72(9) no
As2 O5 Rb2 3 3 4_565 124.16(12) no
Rb1 O6 Ti1 . 4_565 2_664 97.46(9) no
Rb1 O6 As2 . 4_565 4_565 128.34(12) no
Ti1 O6 As2 2_664 4_565 4_565 133.65(15) no
Rb1 O7 Rb2 . 3 . 93.26(7) no
Rb1 O7 Ti2 . 3 1_565 89.60(9) no
Rb1 O7 As2 . 3 3 93.03(10) no
Rb2 O7 Ti2 . 3 1_565 140.92(12) no
Rb2 O7 As2 . 3 3 93.15(10) no
Ti2 O7 As2 1_565 3 3 125.63(15) no
Rb1 O8 Ti2 . . . 108.3(3) no
Rb1 O8 Rb2 . . 3_544 105.57(11) no
Rb1 O8 As2 . . . 115.05(18) no
Ti2 O8 Rb2 . . 3_544 98.65(10) no
Ti2 O8 As2 . . . 131.98(16) no
Rb2 O8 As2 3_544 . . 89.0(3) no

loop_
_geom_bond_atom_site_label_1
_geom_bond_atom_site_label_2
_geom_bond_site_symmetry_1
_geom_bond_site_symmetry_2
_geom_bond_distance
_geom_bond_publ_flag
Rb1 Rb2 . . 4.5521(7) no
Rb1 As1 . . 3.4577(6) no
Rb1 O1 . . 3.071(3) no
Rb1 O2 . . 2.815(3) no
Rb1 O3 . 1_565 2.749(3) no
Rb1 O11 . . 3.209(3) no
Rb1 O12 . 1_565 2.932(3) no
Rb1 O5 . 3 2.959(3) no
Rb1 O6 . 4_565 3.434(3) no
Rb1 O7 . 3 3.254(3) no
Rb1 O8 . . 2.799(3) no
Rb1 Rb2 . 3_554 3.8232(8) no
Rb1 Rb2 . 4_565 4.0503(7) no
Rb2 As2 . 3 3.5350(5) no
Rb2 O4 . 4_455 3.044(3) no
Rb2 O11 . . 2.891(3) no
Rb2 O7 . 3 3.004(3) no
Rb2 O3 . 3 3.135(3) no
Rb2 O12 . 3 3.131(3) no
Rb2 O2 . 3 3.063(3) no
Rb2 O8 . 3 3.144(5) no
Rb2 O1 . 4_465 2.757(3) no
Rb2 O5 . 2_565 2.902(3) no
Ti1 O1 . . 2.150(3) no
Ti1 O11 . . 1.977(3) no
Ti1 O5 . 3 2.058(3) no
Ti1 O2 . 2_665 1.942(3) no
Ti1 O6 . 3_545 2.023(3) no
Ti1 O12 . 3 1.722(3) no
Ti2 O3 1_565 1_565 2.038(2) no
Ti2 O12 1_565 1_565 2.121(3) no
Ti2 O7 1_565 3 1.950(3) no
Ti2 O4 1_565 4_465 2.002(2) no
Ti2 O11 1_565 1_565 1.744(3) no
Ti2 O8 1_565 1_565 1.980(7) no
As1 O1 . . 1.644(3) no
As1 O2 . . 1.701(3) no
As1 O3 . . 1.688(2) no
As1 O4 . . 1.684(2) no
As2 O5 3 3 1.682(3) no
As2 O7 3 3 1.706(3) no
As2 O6 3 3 1.673(3) no
As2 O8 3 3 1.675(6) no
